data_7061021
loop_
_publ_author_name
'Capozzi, Maria Annunziata M.'
'Alvarez-Larena, Angel'
'Piniella Febrer, Joan F.'
'Cardellicchio, Cosimo'

_publ_section_title
;
 A combined structural and computational investigation of
 aminobenzylnaphthol compounds derived from the Betti reaction using
 valine methyl ester
;
_journal_issue 44
_journal_name_full 'New Journal of Chemistry'
_journal_page_first 20735
_journal_page_last 20742
_journal_paper_doi 10.1039/D1NJ03538J
_journal_volume 45
_journal_year 2021
_chemical_formula_moiety 'C23 H24 Cl N O3'
_chemical_formula_sum 'C23 H24 Cl N O3'
_chemical_formula_weight 397.88
_space_group_crystal_system monoclinic
_space_group_IT_number 14
_space_group_name_Hall '-P 2yn'
_space_group_name_H-M_alt 'P 1 21/n 1'
_atom_sites_solution_hydrogens mixed
_atom_sites_solution_primary direct
_atom_sites_solution_secondary difmap
_audit_creation_method SHELXL-2016/6
_audit_update_record
;
2021-03-22 deposited with the CCDC.	2021-10-13 downloaded from the CCDC.
;
_cell_angle_alpha 90
_cell_angle_beta 94.9280(10)
_cell_angle_gamma 90
_cell_formula_units_Z 4
_cell_length_a 13.0861(7)
_cell_length_b 9.8938(5)
_cell_length_c 16.1156(8)
_cell_measurement_reflns_used 5027
_cell_measurement_temperature 296(2)
_cell_measurement_theta_max 49.86
_cell_measurement_theta_min 4.84
_cell_volume 2078.79(18)
_computing_cell_refinement 'SAINT 5.0 (Bruker)'
_computing_data_collection 'SMART 5.6 (Bruker)'
_computing_data_reduction 'SAINT 5.0 (Bruker)'
_computing_structure_refinement 'SHELXL-2016/6 (Sheldrick, 2016)'
_computing_structure_solution 'SHELXTL-NT 6.1 (Bruker)'
_diffrn_ambient_temperature 296(2)
_diffrn_detector_area_resol_mean 8.13
_diffrn_measured_fraction_theta_full 0.999
_diffrn_measured_fraction_theta_max 0.932
_diffrn_measurement_device_type 'Bruker SMART-APEX diffractometer'
_diffrn_measurement_method '\f and \w scans'
_diffrn_radiation_type MoK\a
_diffrn_radiation_wavelength 0.71073
_diffrn_reflns_av_R_equivalents 0.0260
_diffrn_reflns_av_unetI/netI 0.0270
_diffrn_reflns_Laue_measured_fraction_full 0.999
_diffrn_reflns_Laue_measured_fraction_max 0.932
_diffrn_reflns_limit_h_max 17
_diffrn_reflns_limit_h_min -17
_diffrn_reflns_limit_k_max 13
_diffrn_reflns_limit_k_min -13
_diffrn_reflns_limit_l_max 21
_diffrn_reflns_limit_l_min -21
_diffrn_reflns_number 16222
_diffrn_reflns_point_group_measured_fraction_full 0.999
_diffrn_reflns_point_group_measured_fraction_max 0.932
_diffrn_reflns_theta_full 25.000
_diffrn_reflns_theta_max 28.747
_diffrn_reflns_theta_min 1.926
_diffrn_source 'sealed X-ray tube'
_exptl_absorpt_coefficient_mu 0.207
_exptl_absorpt_correction_T_max 1
_exptl_absorpt_correction_T_min 0.846
_exptl_absorpt_correction_type multi-scan
_exptl_absorpt_process_details 'SADABS, 2.05'
_exptl_crystal_colour colorless
_exptl_crystal_density_diffrn 1.271
_exptl_crystal_density_meas ?
_exptl_crystal_description prism
_exptl_crystal_F_000 840
_exptl_crystal_size_max 0.660
_exptl_crystal_size_mid 0.440
_exptl_crystal_size_min 0.220
_refine_diff_density_max 0.241
_refine_diff_density_min -0.247
_refine_diff_density_rms 0.034
_refine_ls_extinction_method none
_refine_ls_goodness_of_fit_ref 1.028
_refine_ls_hydrogen_treatment mixed
_refine_ls_matrix_type full
_refine_ls_number_parameters 262
_refine_ls_number_reflns 5033
_refine_ls_number_restraints 0
_refine_ls_restrained_S_all 1.028
_refine_ls_R_factor_all 0.0716
_refine_ls_R_factor_gt 0.0491
_refine_ls_shift/su_max 0.001
_refine_ls_shift/su_mean 0.000
_refine_ls_structure_factor_coef Fsqd
_refine_ls_weighting_details 'w=1/[\s^2^(Fo^2^)+(0.0661P)^2^+0.3706P] where P=(Fo^2^+2Fc^2^)/3'
_refine_ls_weighting_scheme calc
_refine_ls_wR_factor_gt 0.1303
_refine_ls_wR_factor_ref 0.1450
_reflns_Friedel_coverage 0.000
_reflns_number_gt 3514
_reflns_number_total 5033
_reflns_threshold_expression 'I > 2\s(I)'
_cod_data_source_file d1nj03538j2.cif
_cod_data_source_block cb107
_cod_depositor_comments
;
The following automatic conversions were performed:

data item '_exptl_crystal_density_meas' value 'not measured' was
changed to '?' -- the value is perceived as not measured.

Automatic conversion script
Id: cif_fix_values 7556 2019-12-06 15:28:31Z antanas 

 Adding full bibliography for 7061017--7061021.cif.
;
_cod_original_sg_symbol_H-M 'P 21/n'
_cod_database_code 7061021
_shelx_shelxl_version_number 2016/6
_shelx_space_group_comment
;
The symmetry employed for this shelxl refinement is uniquely defined
by the following loop, which should always be used as a source of
symmetry information in preference to the above space-group names.
They are only intended as comments.
;
_shelx_estimated_absorpt_t_min 0.876
_shelx_estimated_absorpt_t_max 0.956

loop_
_space_group_symop_operation_xyz
'x, y, z'
'-x+1/2, y+1/2, -z+1/2'
'-x, -y, -z'
'x-1/2, -y-1/2, z-1/2'

loop_
_atom_site_label
_atom_site_type_symbol
_atom_site_fract_x
_atom_site_fract_y
_atom_site_fract_z
_atom_site_U_iso_or_equiv
_atom_site_adp_type
_atom_site_occupancy
_atom_site_site_symmetry_order
_atom_site_calc_flag
_atom_site_refinement_flags_posn
_atom_site_refinement_flags_adp
_atom_site_refinement_flags_occupancy
_atom_site_disorder_assembly
_atom_site_disorder_group
C1 C 0.03650(11) 0.42149(14) 0.72922(9) 0.0474(3) Uani 1 1 d . . . . .
H1 H -0.029547 0.386561 0.705041 0.057 Uiso 1 1 calc R U . . .
C2 C 0.03337(12) 0.57433(14) 0.71964(9) 0.0479(3) Uani 1 1 d . . . . .
C3 C 0.12279(13) 0.64784(16) 0.72174(10) 0.0550(4) Uani 1 1 d . . . . .
C4 C 0.12157(16) 0.78947(17) 0.71501(12) 0.0678(5) Uani 1 1 d . . . . .
H4 H 0.183076 0.837039 0.718186 0.081 Uiso 1 1 calc R U . . .
C5 C 0.03170(17) 0.85705(17) 0.70394(12) 0.0706(5) Uani 1 1 d . . . . .
H5 H 0.032163 0.950823 0.699958 0.085 Uiso 1 1 calc R U . . .
C6 C -0.06224(15) 0.78807(16) 0.69838(10) 0.0589(4) Uani 1 1 d . . . . .
C7 C -0.15697(19) 0.8567(2) 0.68336(13) 0.0767(6) Uani 1 1 d . . . . .
H7 H -0.156927 0.950230 0.677348 0.092 Uiso 1 1 calc R U . . .
C8 C -0.24727(19) 0.7902(2) 0.67755(14) 0.0846(7) Uani 1 1 d . . . . .
H8 H -0.308484 0.837362 0.667072 0.101 Uiso 1 1 calc R U . . .
C9 C -0.24821(15) 0.6499(2) 0.68738(14) 0.0789(6) Uani 1 1 d . . . . .
H9 H -0.310495 0.604157 0.684082 0.095 Uiso 1 1 calc R U . . .
C10 C -0.15888(13) 0.57920(19) 0.70175(12) 0.0639(4) Uani 1 1 d . . . . .
H10 H -0.161513 0.485870 0.708124 0.077 Uiso 1 1 calc R U . . .
C11 C -0.06243(12) 0.64454(15) 0.70718(9) 0.0506(4) Uani 1 1 d . . . . .
C12 C 0.05133(11) 0.37035(15) 0.81858(10) 0.0477(3) Uani 1 1 d . . . . .
C13 C 0.08064(13) 0.45158(17) 0.88562(11) 0.0596(4) Uani 1 1 d . . . . .
H13 H 0.094237 0.542536 0.877035 0.072 Uiso 1 1 calc R U . . .
C14 C 0.09023(15) 0.3997(2) 0.96601(11) 0.0682(5) Uani 1 1 d . . . . .
H14 H 0.110754 0.455334 1.010918 0.082 Uiso 1 1 calc R U . . .
C15 C 0.06921(14) 0.2661(2) 0.97858(12) 0.0657(5) Uani 1 1 d . . . . .
C16 C 0.04071(16) 0.18296(19) 0.91347(13) 0.0714(5) Uani 1 1 d . . . . .
H16 H 0.027260 0.092096 0.922538 0.086 Uiso 1 1 calc R U . . .
C17 C 0.03201(14) 0.23514(17) 0.83379(12) 0.0623(4) Uani 1 1 d . . . . .
H17 H 0.012742 0.178299 0.789208 0.075 Uiso 1 1 calc R U . . .
C18 C 0.08372(12) 0.35841(15) 0.59054(10) 0.0518(4) Uani 1 1 d . . . . .
H18 H 0.062389 0.449588 0.572726 0.062 Uiso 1 1 calc R U . . .
C19 C 0.16827(16) 0.3130(2) 0.53647(12) 0.0711(5) Uani 1 1 d . . . . .
H19 H 0.139888 0.318384 0.478275 0.085 Uiso 1 1 calc R U . . .
C20 C 0.25966(19) 0.4072(4) 0.54603(17) 0.1252(11) Uani 1 1 d . . . . .
H20A H 0.296064 0.393812 0.599697 0.188 Uiso 1 1 calc R U . . .
H20B H 0.236450 0.499140 0.541175 0.188 Uiso 1 1 calc R U . . .
H20C H 0.304440 0.388418 0.503297 0.188 Uiso 1 1 calc R U . . .
C21 C 0.2003(3) 0.1685(3) 0.55278(18) 0.1337(13) Uani 1 1 d . . . . .
H21A H 0.251422 0.143772 0.516266 0.200 Uiso 1 1 calc R U . . .
H21B H 0.141768 0.110426 0.542880 0.200 Uiso 1 1 calc R U . . .
H21C H 0.228100 0.159344 0.609588 0.200 Uiso 1 1 calc R U . . .
C22 C -0.00851(15) 0.26632(16) 0.57574(11) 0.0605(4) Uani 1 1 d . . . . .
C23 C -0.1605(2) 0.2207(3) 0.49251(17) 0.1095(9) Uani 1 1 d . . . . .
H23A H -0.140861 0.129819 0.480454 0.164 Uiso 1 1 calc R U . . .
H23B H -0.201499 0.257174 0.445517 0.164 Uiso 1 1 calc R U . . .
H23C H -0.199453 0.220863 0.540333 0.164 Uiso 1 1 calc R U . . .
Cl1 Cl 0.07749(6) 0.20370(7) 1.08022(4) 0.1027(2) Uani 1 1 d . . . . .
N1 N 0.11735(10) 0.36426(13) 0.67967(8) 0.0498(3) Uani 1 1 d . . . . .
H1N H 0.1320(14) 0.2841(19) 0.6968(11) 0.060 Uiso 1 1 d . U . . .
O1 O 0.21721(9) 0.58814(14) 0.73042(9) 0.0703(4) Uani 1 1 d . . . . .
H1O H 0.2029(19) 0.503(3) 0.7130(15) 0.105 Uiso 1 1 d . U . . .
O2 O -0.02613(14) 0.17184(14) 0.61885(10) 0.0948(5) Uani 1 1 d . . . . .
O3 O -0.06921(10) 0.30300(14) 0.50947(8) 0.0745(4) Uani 1 1 d . . . . .

loop_
_atom_site_aniso_label
_atom_site_aniso_U_11
_atom_site_aniso_U_22
_atom_site_aniso_U_33
_atom_site_aniso_U_23
_atom_site_aniso_U_13
_atom_site_aniso_U_12
C1 0.0453(8) 0.0411(7) 0.0547(9) 0.0011(6) -0.0020(6) 0.0022(6)
C2 0.0555(9) 0.0405(7) 0.0467(8) 0.0013(6) -0.0009(6) 0.0015(6)
C3 0.0601(10) 0.0491(8) 0.0538(9) -0.0007(7) -0.0067(7) -0.0030(7)
C4 0.0791(12) 0.0513(10) 0.0706(11) -0.0012(8) -0.0083(9) -0.0163(9)
C5 0.1040(15) 0.0391(8) 0.0668(11) -0.0020(8) -0.0038(10) -0.0004(9)
C6 0.0817(12) 0.0442(8) 0.0506(9) -0.0004(7) 0.0049(8) 0.0125(8)
C7 0.1024(16) 0.0564(10) 0.0714(12) 0.0021(9) 0.0089(11) 0.0312(11)
C8 0.0790(15) 0.0888(15) 0.0868(15) 0.0056(11) 0.0122(11) 0.0421(12)
C9 0.0582(11) 0.0878(14) 0.0925(15) 0.0115(11) 0.0154(10) 0.0164(10)
C10 0.0586(10) 0.0581(10) 0.0765(12) 0.0106(8) 0.0137(8) 0.0105(8)
C11 0.0609(9) 0.0466(8) 0.0443(8) 0.0028(6) 0.0052(7) 0.0086(7)
C12 0.0407(7) 0.0461(8) 0.0561(9) 0.0050(6) 0.0034(6) 0.0029(6)
C13 0.0678(10) 0.0517(9) 0.0589(10) 0.0043(7) 0.0030(8) -0.0026(8)
C14 0.0789(12) 0.0697(12) 0.0556(10) 0.0016(8) 0.0033(9) 0.0010(9)
C15 0.0653(11) 0.0731(12) 0.0596(10) 0.0189(9) 0.0102(8) 0.0071(9)
C16 0.0814(13) 0.0568(10) 0.0764(13) 0.0183(9) 0.0094(10) -0.0022(9)
C17 0.0717(11) 0.0495(9) 0.0651(11) 0.0050(8) 0.0017(9) -0.0045(8)
C18 0.0607(9) 0.0409(7) 0.0525(8) 0.0024(6) -0.0031(7) 0.0032(7)
C19 0.0769(13) 0.0821(13) 0.0537(10) -0.0024(9) 0.0015(9) 0.0180(10)
C20 0.0793(16) 0.195(3) 0.106(2) -0.038(2) 0.0310(14) -0.0253(18)
C21 0.185(3) 0.127(2) 0.0921(18) 0.0087(16) 0.0301(19) 0.096(2)
C22 0.0769(11) 0.0449(8) 0.0578(10) -0.0033(7) -0.0054(8) -0.0036(8)
C23 0.0938(17) 0.136(2) 0.0941(18) 0.0024(16) -0.0196(14) -0.0484(16)
Cl1 0.1319(6) 0.1093(5) 0.0679(3) 0.0328(3) 0.0139(3) 0.0041(4)
N1 0.0536(7) 0.0432(6) 0.0513(7) 0.0024(5) -0.0025(5) 0.0076(6)
O1 0.0527(7) 0.0661(8) 0.0894(9) -0.0034(7) -0.0097(6) -0.0056(6)
O2 0.1331(13) 0.0571(8) 0.0890(10) 0.0162(7) -0.0210(9) -0.0336(8)
O3 0.0722(8) 0.0826(9) 0.0655(8) 0.0075(6) -0.0133(6) -0.0162(7)

loop_
_atom_type_symbol
_atom_type_description
_atom_type_scat_dispersion_real
_atom_type_scat_dispersion_imag
_atom_type_scat_source
C C 0.0033 0.0016 'International Tables Vol C Tables 4.2.6.8 and 6.1.1.4'
H H 0.0000 0.0000 'International Tables Vol C Tables 4.2.6.8 and 6.1.1.4'
N N 0.0061 0.0033 'International Tables Vol C Tables 4.2.6.8 and 6.1.1.4'
O O 0.0106 0.0060 'International Tables Vol C Tables 4.2.6.8 and 6.1.1.4'
Cl Cl 0.1484 0.1585 'International Tables Vol C Tables 4.2.6.8 and 6.1.1.4'

loop_
_geom_angle_atom_site_label_1
_geom_angle_atom_site_label_2
_geom_angle_atom_site_label_3
_geom_angle
_geom_angle_site_symmetry_1
_geom_angle_site_symmetry_3
_geom_angle_publ_flag
N1 C1 C2 109.72(13) . . ?
N1 C1 C12 109.98(11) . . ?
C2 C1 C12 115.26(12) . . ?
C3 C2 C11 118.65(14) . . ?
C3 C2 C1 120.53(14) . . ?
C11 C2 C1 120.81(13) . . ?
O1 C3 C2 122.28(14) . . ?
O1 C3 C4 116.31(15) . . ?
C2 C3 C4 121.41(16) . . ?
C5 C4 C3 120.50(17) . . ?
C4 C5 C6 121.06(16) . . ?
C5 C6 C7 121.81(17) . . ?
C5 C6 C11 119.14(16) . . ?
C7 C6 C11 119.04(18) . . ?
C8 C7 C6 121.76(18) . . ?
C7 C8 C9 119.56(18) . . ?
C10 C9 C8 120.9(2) . . ?
C9 C10 C11 121.52(18) . . ?
C10 C11 C6 117.25(15) . . ?
C10 C11 C2 123.56(14) . . ?
C6 C11 C2 119.18(15) . . ?
C13 C12 C17 117.89(15) . . ?
C13 C12 C1 123.59(14) . . ?
C17 C12 C1 118.50(14) . . ?
C12 C13 C14 120.93(16) . . ?
C15 C14 C13 119.42(17) . . ?
C16 C15 C14 121.00(17) . . ?
C16 C15 Cl1 120.09(15) . . ?
C14 C15 Cl1 118.90(16) . . ?
C15 C16 C17 119.16(17) . . ?
C16 C17 C12 121.58(17) . . ?
N1 C18 C22 110.23(13) . . ?
N1 C18 C19 113.44(13) . . ?
C22 C18 C19 109.78(14) . . ?
C21 C19 C20 111.2(2) . . ?
C21 C19 C18 112.47(19) . . ?
C20 C19 C18 111.36(17) . . ?
O2 C22 O3 123.27(17) . . ?
O2 C22 C18 124.62(16) . . ?
O3 C22 C18 112.11(14) . . ?
C18 N1 C1 111.87(11) . . ?
C22 O3 C23 115.13(16) . . ?

loop_
_geom_bond_atom_site_label_1
_geom_bond_atom_site_label_2
_geom_bond_distance
_geom_bond_site_symmetry_2
_geom_bond_publ_flag
C1 N1 1.491(2) . ?
C1 C2 1.520(2) . ?
C1 C12 1.523(2) . ?
C2 C3 1.376(2) . ?
C2 C11 1.432(2) . ?
C3 O1 1.366(2) . ?
C3 C4 1.406(2) . ?
C4 C5 1.351(3) . ?
C5 C6 1.402(3) . ?
C6 C7 1.416(3) . ?
C6 C11 1.427(2) . ?
C7 C8 1.349(3) . ?
C8 C9 1.397(3) . ?
C9 C10 1.365(3) . ?
C10 C11 1.414(2) . ?
C12 C13 1.374(2) . ?
C12 C17 1.387(2) . ?
C13 C14 1.389(2) . ?
C14 C15 1.370(3) . ?
C15 C16 1.360(3) . ?
C15 Cl1 1.7449(18) . ?
C16 C17 1.380(3) . ?
C18 N1 1.467(2) . ?
C18 C22 1.515(2) . ?
C18 C19 1.533(2) . ?
C19 C21 1.506(3) . ?
C19 C20 1.514(3) . ?
C22 O2 1.199(2) . ?
C22 O3 1.326(2) . ?
C23 O3 1.452(2) . ?
